data_7117146
loop_
_publ_author_name
'Sisir Lohar'
'Damir A. Safin'
'Archya Sengupta'
'Ansuman Chattopadhyay'
'Jesus Sanmartin Matalobos'
'Maria G. Babashkina'
'Koen Robeyns'
'Mariusz P. Mitoraj'
'Piotr Kubisiak'
'Yann Garcia'
'Debasis Das'

_publ_section_title
;
 Ratiometric sensing of lysine through the formation of the pyrene
 excimer: experimental and computational studies
;
_journal_name_full Chem.Commun.
_journal_page_first 8536
_journal_paper_doi 10.1039/C5cc01359C
_journal_volume 51
_journal_year 2015
_chemical_compound_source 'synthesis as described'
_chemical_formula_moiety 'C22 H17 N'
_chemical_formula_sum 'C22 H17 N'
_chemical_formula_weight 295.37
_chemical_name_common DDJS-60
_chemical_name_systematic
;
 ?
;
_space_group_IT_number 14
_symmetry_cell_setting monoclinic
_symmetry_Int_Tables_number 14
_symmetry_space_group_name_Hall '-P 2yn'
_symmetry_space_group_name_H-M 'P 1 21/n 1'
_atom_sites_solution_hydrogens geom
_atom_sites_solution_primary direct
_atom_sites_solution_secondary difmap
_audit_creation_date 2013-05-06T18:55:33-00:00
_audit_creation_method 'WinGX routine CIF_UPDATE'
_audit_update_record
;
2013-05-08 deposited with the CCDC.
2015-04-07 downloaded from the CCDC.
;
_cell_angle_alpha 90
_cell_angle_beta 91.832(5)
_cell_angle_gamma 90
_cell_formula_units_Z 4
_cell_length_a 4.2713(12)
_cell_length_b 14.110(4)
_cell_length_c 25.725(7)
_cell_measurement_reflns_used 3551
_cell_measurement_temperature 100(2)
_cell_measurement_theta_max 26.66
_cell_measurement_theta_min 2.78
_cell_measurement_wavelength 0.71073
_cell_volume 1549.6(7)
_computing_cell_refinement 'APEX2 v2013.4-0 (Bruker AXS, 2013)'
_computing_data_collection 'APEX2 v2013.4-0 (Bruker AXS, 2013)'
_computing_data_reduction 'APEX2 v2013.4-0 (Bruker AXS, 2013)'
_computing_molecular_graphics 'Ortep-3 for Windows (Farrugia, 1997)'
_computing_publication_material 'WinGX publication routines (Farrugia, 1999)'
_computing_structure_refinement 'SHELXL-97 (Sheldrick, 2008)'
_computing_structure_solution 'SIR97 (Giacovazzo et al, 1997)'
_diffrn_ambient_temperature 100(2)
_diffrn_measured_fraction_theta_full 1
_diffrn_measured_fraction_theta_max 1
_diffrn_measurement_device_type 'Bruker X8 kappa APEXII CCD'
_diffrn_measurement_method 'omega and phi scans'
_diffrn_radiation_monochromator graphite
_diffrn_radiation_probe x-ray
_diffrn_radiation_type MoK\a
_diffrn_radiation_wavelength 0.71073
_diffrn_reflns_av_R_equivalents 0.0565
_diffrn_reflns_av_unetI/netI 0.0416
_diffrn_reflns_limit_h_max 5
_diffrn_reflns_limit_h_min -5
_diffrn_reflns_limit_k_max 18
_diffrn_reflns_limit_k_min 0
_diffrn_reflns_limit_l_max 33
_diffrn_reflns_limit_l_min 0
_diffrn_reflns_number 19560
_diffrn_reflns_theta_full 27.48
_diffrn_reflns_theta_max 27.48
_diffrn_reflns_theta_min 1.58
_exptl_absorpt_coefficient_mu 0.073
_exptl_absorpt_correction_T_max 0.9931
_exptl_absorpt_correction_T_min 0.8186
_exptl_absorpt_correction_type multi-scan
_exptl_absorpt_process_details 'BRUKER AXS - SADABS'
_exptl_crystal_colour colourless
_exptl_crystal_density_diffrn 1.266
_exptl_crystal_density_method 'not measured'
_exptl_crystal_description prism
_exptl_crystal_F_000 624
_exptl_crystal_size_max 0.8
_exptl_crystal_size_mid 0.11
_exptl_crystal_size_min 0.1
_refine_diff_density_max 0.348
_refine_diff_density_min -0.224
_refine_diff_density_rms 0.049
_refine_ls_extinction_method none
_refine_ls_goodness_of_fit_ref 1.04
_refine_ls_hydrogen_treatment constr
_refine_ls_matrix_type full
_refine_ls_number_parameters 208
_refine_ls_number_reflns 3570
_refine_ls_number_restraints 0
_refine_ls_restrained_S_all 1.04
_refine_ls_R_factor_all 0.071
_refine_ls_R_factor_gt 0.0457
_refine_ls_shift/su_max 0
_refine_ls_shift/su_mean 0
_refine_ls_structure_factor_coef Fsqd
_refine_ls_weighting_details 'calc w=1/[\s^2^(Fo^2^)+(0.0514P)^2^+0.6011P] where P=(Fo^2^+2Fc^2^)/3'
_refine_ls_weighting_scheme calc
_refine_ls_wR_factor_gt 0.107
_refine_ls_wR_factor_ref 0.12
_reflns_number_gt 2627
_reflns_number_total 3570
_reflns_threshold_expression >2\s(I)
_cod_data_source_file c5cc01359c2.cif
_cod_data_source_block be34jea1n
_cod_original_sg_symbol_H-M 'P 21/n'
_cod_database_code 7117146

loop_
_symmetry_equiv_pos_as_xyz
'x, y, z'
'-x+1/2, y+1/2, -z+1/2'
'-x, -y, -z'
'x-1/2, -y-1/2, z-1/2'

loop_
_atom_site_label
_atom_site_type_symbol
_atom_site_fract_x
_atom_site_fract_y
_atom_site_fract_z
_atom_site_U_iso_or_equiv
_atom_site_adp_type
_atom_site_occupancy
_atom_site_symmetry_multiplicity
_atom_site_calc_flag
_atom_site_refinement_flags
_atom_site_disorder_assembly
_atom_site_disorder_group
C1 C 0.3477(3) 0.16475(10) 0.11571(5) 0.0146(3) Uani 1 1 d . . .
C2 C 0.5450(3) 0.24458(10) 0.12068(5) 0.0145(3) Uani 1 1 d . . .
C3 C 0.6279(3) 0.30256(10) 0.07753(5) 0.0171(3) Uani 1 1 d . . .
H3 H 0.5482 0.2874 0.0436 0.021 Uiso 1 1 calc R . .
C4 C 0.8192(4) 0.37912(10) 0.08432(6) 0.0207(3) Uani 1 1 d . . .
H4 H 0.8702 0.4165 0.0551 0.025 Uiso 1 1 calc R . .
C5 C 0.9436(4) 0.40399(11) 0.13426(6) 0.0209(3) Uani 1 1 d . . .
H5 H 1.0791 0.4571 0.1383 0.025 Uiso 1 1 calc R . .
C6 C 0.8683(3) 0.35170(10) 0.17628(6) 0.0190(3) Uani 1 1 d . . .
H6 H 0.9522 0.3687 0.2096 0.023 Uiso 1 1 calc R . .
C7 C 0.6654(3) 0.27158(10) 0.17138(5) 0.0162(3) Uani 1 1 d . . .
C8 C 0.5828(3) 0.21906(10) 0.21472(5) 0.0168(3) Uani 1 1 d . . .
H8 H 0.6629 0.2373 0.2481 0.02 Uiso 1 1 calc R . .
C9 C 0.3866(3) 0.14068(10) 0.21046(5) 0.0158(3) Uani 1 1 d . . .
C10 C 0.3052(3) 0.08669(11) 0.25495(5) 0.0187(3) Uani 1 1 d . . .
H10 H 0.3842 0.105 0.2884 0.022 Uiso 1 1 calc R . .
C11 C 0.1166(3) 0.00947(11) 0.25020(6) 0.0203(3) Uani 1 1 d . . .
H11 H 0.0646 -0.0256 0.2802 0.024 Uiso 1 1 calc R . .
C12 C -0.0031(3) -0.01889(11) 0.20047(6) 0.0197(3) Uani 1 1 d . . .
H12 H -0.1349 -0.073 0.1975 0.024 Uiso 1 1 calc R . .
C13 C 0.0691(3) 0.03060(10) 0.15709(5) 0.0168(3) Uani 1 1 d . . .
H13 H -0.0123 0.0102 0.1242 0.02 Uiso 1 1 calc R . .
C14 C 0.2650(3) 0.11274(10) 0.16008(5) 0.0144(3) Uani 1 1 d . . .
C15 C 0.2130(3) 0.13578(10) 0.06430(5) 0.0148(3) Uani 1 1 d . . .
H15 H -0.0068 0.1267 0.0604 0.018 Uiso 1 1 calc R . .
N16 N 0.3833(3) 0.12281(8) 0.02530(4) 0.0165(3) Uani 1 1 d . . .
C17 C 0.2201(3) 0.10080(10) -0.02446(5) 0.0171(3) Uani 1 1 d . . .
H17A H -0.0068 0.093 -0.019 0.021 Uiso 1 1 calc R . .
H17B H 0.3016 0.0408 -0.0387 0.021 Uiso 1 1 calc R . .
C18 C 0.2724(3) 0.18069(10) -0.06228(5) 0.0162(3) Uani 1 1 d . . .
C19 C 0.1498(4) 0.27008(11) -0.05212(6) 0.0219(3) Uani 1 1 d . . .
H19 H 0.0312 0.2797 -0.022 0.026 Uiso 1 1 calc R . .
C20 C 0.1994(4) 0.34492(12) -0.08553(6) 0.0277(4) Uani 1 1 d . . .
H20 H 0.1153 0.4056 -0.0782 0.033 Uiso 1 1 calc R . .
C21 C 0.3712(4) 0.33184(12) -0.12971(6) 0.0281(4) Uani 1 1 d . . .
H21 H 0.4058 0.3834 -0.1525 0.034 Uiso 1 1 calc R . .
C22 C 0.4922(4) 0.24336(13) -0.14041(6) 0.0277(4) Uani 1 1 d . . .
H22 H 0.6088 0.2339 -0.1708 0.033 Uiso 1 1 calc R . .
C23 C 0.4432(4) 0.16824(11) -0.10665(5) 0.0210(3) Uani 1 1 d . . .
H23 H 0.5279 0.1077 -0.1141 0.025 Uiso 1 1 calc R . .

loop_
_atom_site_aniso_label
_atom_site_aniso_U_11
_atom_site_aniso_U_22
_atom_site_aniso_U_33
_atom_site_aniso_U_23
_atom_site_aniso_U_13
_atom_site_aniso_U_12
C1 0.0149(7) 0.0149(7) 0.0140(7) -0.0018(5) -0.0002(5) 0.0051(6)
C2 0.0141(7) 0.0151(7) 0.0143(7) -0.0015(5) -0.0006(5) 0.0040(6)
C3 0.0202(7) 0.0166(7) 0.0145(7) -0.0011(6) -0.0006(6) 0.0031(6)
C4 0.0254(8) 0.0166(7) 0.0203(7) 0.0022(6) 0.0018(6) 0.0014(6)
C5 0.0211(8) 0.0156(7) 0.0261(8) -0.0034(6) -0.0004(6) -0.0009(6)
C6 0.0204(8) 0.0179(7) 0.0186(7) -0.0047(6) -0.0023(6) 0.0023(6)
C7 0.0161(7) 0.0165(7) 0.0159(7) -0.0031(6) -0.0010(5) 0.0051(6)
C8 0.0167(7) 0.0208(7) 0.0126(7) -0.0037(6) -0.0024(5) 0.0060(6)
C9 0.0166(7) 0.0163(7) 0.0143(7) 0.0000(6) -0.0001(5) 0.0059(6)
C10 0.0203(8) 0.0242(8) 0.0115(7) -0.0003(6) -0.0010(6) 0.0051(6)
C11 0.0213(8) 0.0227(8) 0.0171(7) 0.0053(6) 0.0022(6) 0.0051(6)
C12 0.0196(7) 0.0183(7) 0.0212(7) 0.0010(6) 0.0017(6) -0.0001(6)
C13 0.0183(7) 0.0177(7) 0.0143(7) -0.0015(6) -0.0006(5) 0.0018(6)
C14 0.0129(7) 0.0160(7) 0.0144(7) -0.0021(5) 0.0008(5) 0.0050(5)
C15 0.0161(7) 0.0132(7) 0.0151(7) -0.0001(5) -0.0008(5) 0.0008(5)
N16 0.0206(6) 0.0143(6) 0.0143(6) 0.0001(5) -0.0033(5) 0.0016(5)
C17 0.0212(7) 0.0161(7) 0.0138(7) -0.0013(6) -0.0016(6) -0.0004(6)
C18 0.0186(7) 0.0174(7) 0.0125(7) -0.0008(6) -0.0035(5) -0.0021(6)
C19 0.0269(8) 0.0201(8) 0.0188(7) -0.0009(6) 0.0007(6) 0.0016(6)
C20 0.0339(9) 0.0204(8) 0.0285(9) 0.0041(7) -0.0058(7) 0.0016(7)
C21 0.0289(9) 0.0314(9) 0.0236(8) 0.0118(7) -0.0062(7) -0.0078(7)
C22 0.0264(8) 0.0416(10) 0.0150(7) 0.0035(7) 0.0018(6) -0.0061(7)
C23 0.0217(8) 0.0266(8) 0.0146(7) -0.0018(6) -0.0012(6) -0.0002(6)

loop_
_atom_type_symbol
_atom_type_description
_atom_type_scat_dispersion_real
_atom_type_scat_dispersion_imag
_atom_type_scat_source
C C 0.0033 0.0016 'International Tables Vol C Tables 4.2.6.8 and 6.1.1.4'
H H 0 0 'International Tables Vol C Tables 4.2.6.8 and 6.1.1.4'
N N 0.0061 0.0033 'International Tables Vol C Tables 4.2.6.8 and 6.1.1.4'

loop_
_geom_angle_atom_site_label_1
_geom_angle_atom_site_label_2
_geom_angle_atom_site_label_3
_geom_angle
_geom_angle_site_symmetry_1
_geom_angle_site_symmetry_3
C2 C1 C14 120.42(12) . .
C2 C1 C15 120.98(12) . .
C14 C1 C15 118.56(13) . .
C1 C2 C3 123.21(13) . .
C1 C2 C7 119.29(13) . .
C3 C2 C7 117.48(13) . .
C4 C3 C2 121.04(13) . .
C4 C3 H3 119.5 . .
C2 C3 H3 119.5 . .
C3 C4 C5 121.20(14) . .
C3 C4 H4 119.4 . .
C5 C4 H4 119.4 . .
C6 C5 C4 119.73(14) . .
C6 C5 H5 120.1 . .
C4 C5 H5 120.1 . .
C5 C6 C7 121.29(13) . .
C5 C6 H6 119.4 . .
C7 C6 H6 119.4 . .
C8 C7 C6 121.27(13) . .
C8 C7 C2 119.49(13) . .
C6 C7 C2 119.24(13) . .
C9 C8 C7 121.85(13) . .
C9 C8 H8 119.1 . .
C7 C8 H8 119.1 . .
C8 C9 C10 121.55(13) . .
C8 C9 C14 119.30(13) . .
C10 C9 C14 119.15(13) . .
C11 C10 C9 121.00(13) . .
C11 C10 H10 119.5 . .
C9 C10 H10 119.5 . .
C10 C11 C12 120.17(14) . .
C10 C11 H11 119.9 . .
C12 C11 H11 119.9 . .
C13 C12 C11 120.67(14) . .
C13 C12 H12 119.7 . .
C11 C12 H12 119.7 . .
C12 C13 C14 121.30(13) . .
C12 C13 H13 119.3 . .
C14 C13 H13 119.3 . .
C1 C14 C13 122.63(12) . .
C1 C14 C9 119.64(13) . .
C13 C14 C9 117.71(12) . .
N16 C15 C1 121.89(13) . .
N16 C15 H15 119.1 . .
C1 C15 H15 119.1 . .
C15 N16 C17 116.75(12) . .
N16 C17 C18 109.11(12) . .
N16 C17 H17A 109.9 . .
C18 C17 H17A 109.9 . .
N16 C17 H17B 109.9 . .
C18 C17 H17B 109.9 . .
H17A C17 H17B 108.3 . .
C23 C18 C19 118.71(13) . .
C23 C18 C17 121.91(13) . .
C19 C18 C17 119.37(13) . .
C20 C19 C18 120.58(15) . .
C20 C19 H19 119.7 . .
C18 C19 H19 119.7 . .
C19 C20 C21 120.28(15) . .
C19 C20 H20 119.9 . .
C21 C20 H20 119.9 . .
C22 C21 C20 119.69(15) . .
C22 C21 H21 120.2 . .
C20 C21 H21 120.2 . .
C21 C22 C23 119.95(15) . .
C21 C22 H22 120 . .
C23 C22 H22 120 . .
C18 C23 C22 120.78(15) . .
C18 C23 H23 119.6 . .
C22 C23 H23 119.6 . .

loop_
_geom_bond_atom_site_label_1
_geom_bond_atom_site_label_2
_geom_bond_distance
_geom_bond_site_symmetry_2
C1 C2 1.410(2) .
C1 C14 1.4113(19) .
C1 C15 1.4828(19) .
C2 C3 1.432(2) .
C2 C7 1.4381(19) .
C3 C4 1.362(2) .
C3 H3 0.95 .
C4 C5 1.419(2) .
C4 H4 0.95 .
C5 C6 1.356(2) .
C5 H5 0.95 .
C6 C7 1.427(2) .
C6 H6 0.95 .
C7 C8 1.393(2) .
C8 C9 1.390(2) .
C8 H8 0.95 .
C9 C10 1.427(2) .
C9 C14 1.4359(19) .
C10 C11 1.358(2) .
C10 H10 0.95 .
C11 C12 1.420(2) .
C11 H11 0.95 .
C12 C13 1.360(2) .
C12 H12 0.95 .
C13 C14 1.430(2) .
C13 H13 0.95 .
C15 N16 1.2709(18) .
C15 H15 0.95 .
N16 C17 1.4710(17) .
C17 C18 1.510(2) .
C17 H17A 0.99 .
C17 H17B 0.99 .
C18 C23 1.385(2) .
C18 C19 1.394(2) .
C19 C20 1.382(2) .
C19 H19 0.95 .
C20 C21 1.385(2) .
C20 H20 0.95 .
C21 C22 1.382(2) .
C21 H21 0.95 .
C22 C23 1.390(2) .
C22 H22 0.95 .
C23 H23 0.95 .

loop_
_geom_torsion_atom_site_label_1
_geom_torsion_atom_site_label_2
_geom_torsion_atom_site_label_3
_geom_torsion_atom_site_label_4
_geom_torsion
_geom_torsion_site_symmetry_1
_geom_torsion_site_symmetry_2
_geom_torsion_site_symmetry_3
_geom_torsion_site_symmetry_4
C14 C1 C2 C3 -177.48(13) . . . .
C15 C1 C2 C3 0.2(2) . . . .
C14 C1 C2 C7 1.0(2) . . . .
C15 C1 C2 C7 178.64(12) . . . .
C1 C2 C3 C4 179.90(14) . . . .
C7 C2 C3 C4 1.4(2) . . . .
C2 C3 C4 C5 0.2(2) . . . .
C3 C4 C5 C6 -0.9(2) . . . .
C4 C5 C6 C7 0.0(2) . . . .
C5 C6 C7 C8 -178.64(14) . . . .
C5 C6 C7 C2 1.5(2) . . . .
C1 C2 C7 C8 -0.6(2) . . . .
C3 C2 C7 C8 177.96(13) . . . .
C1 C2 C7 C6 179.23(13) . . . .
C3 C2 C7 C6 -2.2(2) . . . .
C6 C7 C8 C9 -179.73(13) . . . .
C2 C7 C8 C9 0.1(2) . . . .
C7 C8 C9 C10 179.42(13) . . . .
C7 C8 C9 C14 0.0(2) . . . .
C8 C9 C10 C11 -179.10(14) . . . .
C14 C9 C10 C11 0.3(2) . . . .
C9 C10 C11 C12 0.1(2) . . . .
C10 C11 C12 C13 0.0(2) . . . .
C11 C12 C13 C14 -0.4(2) . . . .
C2 C1 C14 C13 -179.17(13) . . . .
C15 C1 C14 C13 3.1(2) . . . .
C2 C1 C14 C9 -0.9(2) . . . .
C15 C1 C14 C9 -178.58(12) . . . .
C12 C13 C14 C1 179.07(13) . . . .
C12 C13 C14 C9 0.7(2) . . . .
C8 C9 C14 C1 0.4(2) . . . .
C10 C9 C14 C1 -179.05(13) . . . .
C8 C9 C14 C13 178.73(13) . . . .
C10 C9 C14 C13 -0.67(19) . . . .
C2 C1 C15 N16 52.73(19) . . . .
C14 C1 C15 N16 -129.57(15) . . . .
C1 C15 N16 C17 -175.79(12) . . . .
C15 N16 C17 C18 114.78(14) . . . .
N16 C17 C18 C23 113.79(15) . . . .
N16 C17 C18 C19 -65.26(17) . . . .
C23 C18 C19 C20 -0.4(2) . . . .
C17 C18 C19 C20 178.71(14) . . . .
C18 C19 C20 C21 0.2(2) . . . .
C19 C20 C21 C22 0.3(2) . . . .
C20 C21 C22 C23 -0.5(2) . . . .
C19 C18 C23 C22 0.1(2) . . . .
C17 C18 C23 C22 -178.95(14) . . . .
C21 C22 C23 C18 0.3(2) . . . .
